data_4132289
loop_
_publ_author_name
'Kou, Xuezhen'
'Shao, Qihang'
'Ye, Chenghao'
'Yang, Guoqiang'
'Zhang, Wanbin'

_publ_section_title
;
 Asymmetric Aza-Wacker-Type Cyclization of N-Ts Hydrazine-Tethered
 Tetrasubstituted Olefins: Synthesis of Pyrazolines Bearing One Quaternary
 or Two Vicinal Stereocenters.
;
_journal_issue 24
_journal_name_full 'Journal of the American Chemical Society'
_journal_page_first 7587
_journal_page_last 7597
_journal_paper_doi 10.1021/jacs.8b02865
_journal_volume 140
_journal_year 2018
_chemical_absolute_configuration ad
_chemical_formula_moiety 'C23 H28 N2 O2 S'
_chemical_formula_sum 'C23 H28 N2 O2 S'
_chemical_formula_weight 396.53
_space_group_crystal_system monoclinic
_space_group_IT_number 5
_space_group_name_Hall 'C 2y'
_space_group_name_H-M_alt 'C 1 2 1'
_atom_sites_solution_hydrogens geom
_audit_creation_method SHELXL-2014/7
_cell_angle_alpha 90
_cell_angle_beta 91.7520(10)
_cell_angle_gamma 90
_cell_formula_units_Z 8
_cell_length_a 34.1594(8)
_cell_length_b 8.4566(2)
_cell_length_c 15.1869(3)
_cell_measurement_reflns_used 9991
_cell_measurement_temperature 173(2)
_cell_measurement_theta_max 66.58
_cell_measurement_theta_min 2.91
_cell_volume 4385.03(17)
_computing_cell_refinement 'Bruker SAINT'
_computing_data_collection 'Bruker APEX2'
_computing_data_reduction 'Bruker SAINT'
_computing_molecular_graphics 'Bruker SHELXTL'
_computing_publication_material 'Bruker SHELXTL'
_computing_structure_refinement 'SHELXL-2014 (Sheldrick, 2014)'
_computing_structure_solution 'SHELXS-97 (Sheldrick 2008)'
_diffrn_ambient_temperature 173(2)
_diffrn_measured_fraction_theta_full 0.994
_diffrn_measured_fraction_theta_max 0.994
_diffrn_measurement_device_type 'CCD area detector'
_diffrn_measurement_method 'phi and omega scans'
_diffrn_radiation_type CuK\a
_diffrn_radiation_wavelength 1.54178
_diffrn_reflns_av_R_equivalents 0.0309
_diffrn_reflns_av_unetI/netI 0.0399
_diffrn_reflns_Laue_measured_fraction_full 0.994
_diffrn_reflns_Laue_measured_fraction_max 0.994
_diffrn_reflns_limit_h_max 40
_diffrn_reflns_limit_h_min -40
_diffrn_reflns_limit_k_max 10
_diffrn_reflns_limit_k_min -9
_diffrn_reflns_limit_l_max 18
_diffrn_reflns_limit_l_min -18
_diffrn_reflns_number 18870
_diffrn_reflns_point_group_measured_fraction_full 0.984
_diffrn_reflns_point_group_measured_fraction_max 0.984
_diffrn_reflns_theta_full 66.627
_diffrn_reflns_theta_max 66.627
_diffrn_reflns_theta_min 2.588
_diffrn_source 'sealed tube'
_exptl_absorpt_coefficient_mu 1.461
_exptl_absorpt_correction_T_max 0.9182
_exptl_absorpt_correction_T_min 0.8831
_exptl_absorpt_correction_type multi-scan
_exptl_absorpt_process_details SADABS
_exptl_crystal_colour colorless
_exptl_crystal_density_diffrn 1.201
_exptl_crystal_description block
_exptl_crystal_F_000 1696
_exptl_crystal_size_max 0.05
_exptl_crystal_size_mid 0.04
_exptl_crystal_size_min 0.03
_refine_diff_density_max 0.221
_refine_diff_density_min -0.241
_refine_diff_density_rms 0.035
_refine_ls_abs_structure_details
;
 Flack x determined using 2979 quotients [(I+)-(I-)]/[(I+)+(I-)]
 (Parsons, Flack and Wagner, Acta Cryst. B69 (2013) 249-259).
;
_refine_ls_abs_structure_Flack 0.040(7)
_refine_ls_extinction_method none
_refine_ls_goodness_of_fit_ref 1.026
_refine_ls_hydrogen_treatment constr
_refine_ls_matrix_type full
_refine_ls_number_parameters 513
_refine_ls_number_reflns 7609
_refine_ls_number_restraints 1
_refine_ls_restrained_S_all 1.026
_refine_ls_R_factor_all 0.0395
_refine_ls_R_factor_gt 0.0350
_refine_ls_shift/su_max 0.001
_refine_ls_shift/su_mean 0.000
_refine_ls_structure_factor_coef Fsqd
_refine_ls_weighting_details 'w=1/[\s^2^(Fo^2^)+(0.0617P)^2^+0.3727P] where P=(Fo^2^+2Fc^2^)/3'
_refine_ls_weighting_scheme calc
_refine_ls_wR_factor_gt 0.0935
_refine_ls_wR_factor_ref 0.0970
_reflns_Friedel_coverage 0.841
_reflns_Friedel_fraction_full 0.971
_reflns_Friedel_fraction_max 0.971
_reflns_number_gt 6983
_reflns_number_total 7609
_reflns_threshold_expression 'I > 2\s(I)'
_cod_data_source_file ja8b02865_si_004.cif
_cod_data_source_block a
_cod_depositor_comments
;
The following automatic conversions were performed:

data item '_exptl_absorpt_correction_type' value 'MULTI-SCAN' was
changed to 'multi-scan' in accordance with the
/home/saulius/struct/COD-crude-data/automatic-downloads/DataCite-retrospective/ACS/depositions/lib/dictionaries/cif_core.dic
dictionary named 'cif_core.dic' version 2.4.2 last updated on
2011-04-26.

Automatic conversion script
Id: cif_fix_values 6909 2019-04-08 15:41:33Z antanas 
;
_cod_original_cell_volume 4385.02(17)
_cod_original_sg_symbol_H-M 'C 2'
_cod_database_code 4132289
_shelx_shelxl_version_number 2014/7
_shelx_space_group_comment
;
The symmetry employed for this shelxl refinement is uniquely defined
by the following loop, which should always be used as a source of
symmetry information in preference to the above space-group names.
They are only intended as comments.
;

loop_
_space_group_symop_operation_xyz
'x, y, z'
'-x, y, -z'
'x+1/2, y+1/2, z'
'-x+1/2, y+1/2, -z'

loop_
_atom_site_label
_atom_site_type_symbol
_atom_site_fract_x
_atom_site_fract_y
_atom_site_fract_z
_atom_site_U_iso_or_equiv
_atom_site_adp_type
_atom_site_occupancy
_atom_site_site_symmetry_order
_atom_site_calc_flag
_atom_site_refinement_flags_posn
_atom_site_refinement_flags_adp
S1 S 0.12720(2) -0.14652(8) 0.21813(4) 0.03610(18) Uani 1 1 d . .
O1 O 0.10240(7) -0.2767(3) 0.19181(15) 0.0445(5) Uani 1 1 d . .
N1 N 0.15871(7) -0.0518(3) 0.36319(16) 0.0362(5) Uani 1 1 d . .
C1 C 0.03742(11) 0.4515(5) 0.1277(3) 0.0588(9) Uani 1 1 d . .
H1A H 0.0480 0.4960 0.0738 0.088 Uiso 1 1 calc R U
H1AB H 0.0399 0.5293 0.1754 0.088 Uiso 1 1 calc R U
H1AC H 0.0097 0.4247 0.1175 0.088 Uiso 1 1 calc R U
S2 S 0.38171(2) 1.14870(8) 1.27866(5) 0.04003(19) Uani 1 1 d . .
O2 O 0.16484(6) -0.1299(3) 0.18104(13) 0.0443(5) Uani 1 1 d . .
N2 N 0.13386(7) -0.1653(3) 0.32488(15) 0.0371(5) Uani 1 1 d . .
C2 C 0.05988(9) 0.3050(4) 0.1531(2) 0.0434(7) Uani 1 1 d . .
O3 O 0.40472(7) 1.2823(3) 1.30738(15) 0.0482(5) Uani 1 1 d . .
N3 N 0.35650(7) 1.0346(3) 1.13403(17) 0.0400(6) Uani 1 1 d . .
C3 C 0.10045(9) 0.3083(4) 0.1683(2) 0.0429(7) Uani 1 1 d . .
H3 H 0.1141 0.4058 0.1642 0.051 Uiso 1 1 calc R U
O4 O 0.34395(7) 1.1274(3) 1.31515(14) 0.0499(6) Uani 1 1 d . .
N4 N 0.37968(7) 1.1602(3) 1.16905(15) 0.0377(5) Uani 1 1 d . .
C4 C 0.12111(8) 0.1724(4) 0.18931(19) 0.0380(6) Uani 1 1 d . .
H4 H 0.1487 0.1765 0.1992 0.046 Uiso 1 1 calc R U
C5 C 0.10134(9) 0.0301(4) 0.19578(19) 0.0356(6) Uani 1 1 d . .
C6 C 0.06105(9) 0.0233(4) 0.1820(2) 0.0448(7) Uani 1 1 d . .
H6 H 0.0475 -0.0743 0.1867 0.054 Uiso 1 1 calc R U
C7 C 0.04073(9) 0.1613(5) 0.1613(2) 0.0492(8) Uani 1 1 d . .
H7 H 0.0131 0.1572 0.1525 0.059 Uiso 1 1 calc R U
C8 C 0.10804(9) -0.2452(4) 0.3906(2) 0.0406(7) Uani 1 1 d . .
C9 C 0.12785(10) -0.1828(4) 0.4771(2) 0.0487(8) Uani 1 1 d . .
H9A H 0.1084 -0.1324 0.5152 0.058 Uiso 1 1 calc R U
H9AB H 0.1410 -0.2696 0.5103 0.058 Uiso 1 1 calc R U
C10 C 0.15711(8) -0.0640(4) 0.44675(19) 0.0348(6) Uani 1 1 d . .
C11 C 0.06606(10) -0.1859(4) 0.3808(2) 0.0510(8) Uani 1 1 d . .
H11A H 0.0660 -0.0701 0.3773 0.077 Uiso 1 1 calc R U
H11B H 0.0513 -0.2195 0.4318 0.077 Uiso 1 1 calc R U
H11C H 0.0538 -0.2298 0.3269 0.077 Uiso 1 1 calc R U
C12 C 0.11122(9) -0.4274(4) 0.3808(2) 0.0407(7) Uani 1 1 d . .
H12 H 0.1032 -0.4552 0.3188 0.049 Uiso 1 1 calc R U
C13 C 0.08450(13) -0.5173(4) 0.4420(2) 0.0580(9) Uani 1 1 d . .
H13A H 0.0573 -0.4782 0.4333 0.070 Uiso 1 1 calc R U
H13B H 0.0928 -0.4959 0.5039 0.070 Uiso 1 1 calc R U
C14 C 0.08523(13) -0.6955(4) 0.4259(3) 0.0617(10) Uani 1 1 d . .
H14A H 0.0762 -0.7176 0.3653 0.093 Uiso 1 1 calc R U
H14B H 0.0680 -0.7482 0.4670 0.093 Uiso 1 1 calc R U
H14C H 0.1120 -0.7350 0.4349 0.093 Uiso 1 1 calc R U
C15 C 0.15284(12) -0.4810(5) 0.3963(3) 0.0639(10) Uani 1 1 d . .
H15 H 0.1604 -0.5076 0.4552 0.077 Uiso 1 1 calc R U
C16 C 0.17852(14) -0.4942(6) 0.3396(3) 0.0801(13) Uani 1 1 d . .
H16A H 0.1724 -0.4690 0.2798 0.096 Uiso 1 1 calc R U
H16B H 0.2041 -0.5293 0.3564 0.096 Uiso 1 1 calc R U
C17 C 0.18140(8) 0.0345(4) 0.5063(2) 0.0363(6) Uani 1 1 d . .
C18 C 0.18326(9) 0.0040(4) 0.5958(2) 0.0461(8) Uani 1 1 d . .
H18 H 0.1696 -0.0840 0.6187 0.055 Uiso 1 1 calc R U
C19 C 0.20506(10) 0.1015(5) 0.6525(2) 0.0529(9) Uani 1 1 d . .
H19 H 0.2063 0.0781 0.7137 0.063 Uiso 1 1 calc R U
C20 C 0.22483(9) 0.2312(5) 0.6219(2) 0.0500(8) Uani 1 1 d . .
C21 C 0.22372(11) 0.2584(5) 0.5316(3) 0.0599(10) Uani 1 1 d . .
H21 H 0.2378 0.3452 0.5087 0.072 Uiso 1 1 calc R U
C22 C 0.20256(10) 0.1620(5) 0.4747(2) 0.0539(9) Uani 1 1 d . .
H22 H 0.2024 0.1828 0.4132 0.065 Uiso 1 1 calc R U
C23 C 0.24566(11) 0.3428(6) 0.6848(3) 0.0719(12) Uani 1 1 d . .
H23A H 0.2710 0.3726 0.6611 0.108 Uiso 1 1 calc R U
H23B H 0.2499 0.2906 0.7419 0.108 Uiso 1 1 calc R U
H23C H 0.2297 0.4377 0.6924 0.108 Uiso 1 1 calc R U
C24 C 0.47510(11) 0.5582(5) 1.3649(3) 0.0595(9) Uani 1 1 d . .
H24A H 0.4584 0.4646 1.3572 0.089 Uiso 1 1 calc R U
H24B H 0.4841 0.5660 1.4266 0.089 Uiso 1 1 calc R U
H24C H 0.4978 0.5491 1.3272 0.089 Uiso 1 1 calc R U
C25 C 0.45198(10) 0.7042(4) 1.3398(2) 0.0454(8) Uani 1 1 d . .
C26 C 0.47044(9) 0.8471(5) 1.3235(2) 0.0523(8) Uani 1 1 d . .
H26 H 0.4982 0.8525 1.3275 0.063 Uiso 1 1 calc R U
C27 C 0.44944(10) 0.9810(4) 1.3018(2) 0.0493(8) Uani 1 1 d . .
H27 H 0.4626 1.0772 1.2896 0.059 Uiso 1 1 calc R U
C28 C 0.40876(9) 0.9741(4) 1.2978(2) 0.0391(7) Uani 1 1 d . .
C29 C 0.38957(9) 0.8336(4) 1.3142(2) 0.0434(7) Uani 1 1 d . .
H29 H 0.3618 0.8293 1.3118 0.052 Uiso 1 1 calc R U
C30 C 0.41124(10) 0.6995(4) 1.3342(2) 0.0446(7) Uani 1 1 d . .
H30 H 0.3981 0.6025 1.3442 0.053 Uiso 1 1 calc R U
C31 C 0.43047(11) 1.6940(5) 1.0721(2) 0.0563(9) Uani 1 1 d . .
H31A H 0.4543 1.6520 1.0465 0.084 Uiso 1 1 calc R U
H31B H 0.4356 1.7183 1.1345 0.084 Uiso 1 1 calc R U
H31C H 0.4224 1.7905 1.0408 0.084 Uiso 1 1 calc R U
C32 C 0.39810(10) 1.5719(4) 1.0636(2) 0.0530(9) Uani 1 1 d . .
H32A H 0.3937 1.5460 1.0005 0.064 Uiso 1 1 calc R U
H32B H 0.3736 1.6185 1.0852 0.064 Uiso 1 1 calc R U
C33 C 0.40689(8) 1.4182(4) 1.1147(2) 0.0395(7) Uani 1 1 d . .
H33 H 0.4152 1.4488 1.1761 0.047 Uiso 1 1 calc R U
C34 C 0.44050(10) 1.3328(5) 1.0756(3) 0.0559(8) Uani 1 1 d . .
H34 H 0.4378 1.3018 1.0155 0.067 Uiso 1 1 calc R U
C35 C 0.36980(8) 1.3141(4) 1.12120(18) 0.0375(7) Uani 1 1 d . .
C36 C 0.35424(10) 1.2445(4) 1.0331(2) 0.0437(7) Uani 1 1 d . .
H36A H 0.3316 1.3057 1.0093 0.052 Uiso 1 1 calc R U
H36B H 0.3749 1.2423 0.9888 0.052 Uiso 1 1 calc R U
C37 C 0.34225(9) 1.0791(4) 1.0587(2) 0.0393(7) Uani 1 1 d . .
C38 C 0.33705(9) 1.4016(4) 1.1672(2) 0.0441(7) Uani 1 1 d . .
H38A H 0.3270 1.4867 1.1290 0.066 Uiso 1 1 calc R U
H38B H 0.3473 1.4468 1.2227 0.066 Uiso 1 1 calc R U
H38C H 0.3158 1.3276 1.1795 0.066 Uiso 1 1 calc R U
C39 C 0.31823(8) 0.9712(4) 1.0036(2) 0.0401(7) Uani 1 1 d . .
C40 C 0.30499(9) 1.0164(5) 0.9197(2) 0.0484(8) Uani 1 1 d . .
H40 H 0.3104 1.1197 0.8986 0.058 Uiso 1 1 calc R U
C41 C 0.28392(10) 0.9103(5) 0.8671(2) 0.0530(9) Uani 1 1 d . .
H41 H 0.2749 0.9429 0.8101 0.064 Uiso 1 1 calc R U
C42 C 0.27574(9) 0.7590(4) 0.8951(2) 0.0491(8) Uani 1 1 d . .
C43 C 0.28743(10) 0.7176(4) 0.9804(3) 0.0554(9) Uani 1 1 d . .
H43 H 0.2811 0.6159 1.0023 0.066 Uiso 1 1 calc R U
C44 C 0.30824(10) 0.8224(4) 1.0341(2) 0.0513(8) Uani 1 1 d . .
H44 H 0.3157 0.7920 1.0925 0.062 Uiso 1 1 calc R U
C45 C 0.25638(10) 0.6392(5) 0.8341(3) 0.0615(10) Uani 1 1 d . .
H45A H 0.2442 0.6937 0.7833 0.092 Uiso 1 1 calc R U
H45B H 0.2363 0.5816 0.8658 0.092 Uiso 1 1 calc R U
H45C H 0.2761 0.5645 0.8138 0.092 Uiso 1 1 calc R U
C46 C 0.47279(11) 1.2981(5) 1.1169(3) 0.0690(11) Uani 1 1 d . .
H46A H 0.4766 1.3271 1.1769 0.083 Uiso 1 1 calc R U
H46B H 0.4928 1.2435 1.0873 0.083 Uiso 1 1 calc R U

loop_
_atom_site_aniso_label
_atom_site_aniso_U_11
_atom_site_aniso_U_22
_atom_site_aniso_U_33
_atom_site_aniso_U_23
_atom_site_aniso_U_13
_atom_site_aniso_U_12
S1 0.0427(4) 0.0355(4) 0.0300(3) -0.0036(3) -0.0011(3) -0.0027(3)
O1 0.0591(13) 0.0372(12) 0.0366(12) -0.0051(9) -0.0076(10) -0.0076(10)
N1 0.0373(12) 0.0334(13) 0.0376(13) -0.0040(10) -0.0047(10) -0.0035(10)
C1 0.057(2) 0.051(2) 0.068(2) 0.0045(18) -0.0087(18) 0.0034(17)
S2 0.0499(4) 0.0392(4) 0.0309(4) -0.0026(3) -0.0001(3) 0.0012(3)
O2 0.0481(11) 0.0485(13) 0.0367(11) -0.0045(10) 0.0057(9) 0.0029(10)
N2 0.0426(12) 0.0357(13) 0.0327(12) -0.0028(11) -0.0029(10) -0.0065(11)
C2 0.0463(17) 0.0435(19) 0.0400(17) 0.0001(13) -0.0033(13) 0.0012(13)
O3 0.0677(14) 0.0408(13) 0.0358(11) -0.0045(9) -0.0043(10) -0.0032(10)
N3 0.0432(13) 0.0401(14) 0.0367(13) -0.0037(11) -0.0007(11) 0.0015(11)
C3 0.0467(16) 0.0403(18) 0.0415(17) -0.0038(13) -0.0008(13) -0.0087(13)
O4 0.0567(13) 0.0512(15) 0.0425(12) 0.0016(11) 0.0115(10) 0.0067(11)
N4 0.0445(13) 0.0381(13) 0.0303(12) -0.0032(11) -0.0042(10) 0.0004(11)
C4 0.0363(14) 0.0406(17) 0.0370(15) -0.0001(13) -0.0022(12) -0.0046(13)
C5 0.0404(15) 0.0382(17) 0.0278(14) 0.0004(12) -0.0034(11) -0.0025(12)
C6 0.0408(16) 0.0436(18) 0.0494(19) 0.0059(14) -0.0069(14) -0.0085(13)
C7 0.0375(15) 0.055(2) 0.0544(19) 0.0050(16) -0.0061(14) -0.0057(15)
C8 0.0469(16) 0.0397(16) 0.0350(15) -0.0004(13) -0.0009(13) -0.0057(13)
C9 0.063(2) 0.0503(19) 0.0328(15) -0.0046(13) -0.0008(14) -0.0172(15)
C10 0.0385(14) 0.0333(15) 0.0325(15) -0.0033(12) -0.0007(11) 0.0004(11)
C11 0.0513(18) 0.0475(19) 0.0545(19) 0.0001(15) 0.0039(15) 0.0018(14)
C12 0.0489(17) 0.0359(16) 0.0369(15) -0.0023(12) -0.0034(13) -0.0030(13)
C13 0.079(3) 0.048(2) 0.0472(19) 0.0019(15) 0.0075(18) -0.0145(18)
C14 0.084(3) 0.047(2) 0.054(2) 0.0064(17) 0.0055(19) -0.0148(18)
C15 0.064(2) 0.056(2) 0.071(3) 0.0061(19) 0.003(2) 0.0016(18)
C16 0.077(3) 0.080(3) 0.085(3) 0.018(3) 0.019(2) 0.009(2)
C17 0.0332(13) 0.0366(16) 0.0391(16) -0.0054(12) -0.0003(12) 0.0009(11)
C18 0.0481(17) 0.0513(19) 0.0389(16) -0.0065(14) -0.0001(13) -0.0149(14)
C19 0.0474(18) 0.074(3) 0.0369(16) -0.0092(16) -0.0020(14) -0.0184(17)
C20 0.0373(16) 0.061(2) 0.0511(19) -0.0164(16) -0.0028(14) -0.0106(14)
C21 0.064(2) 0.057(2) 0.059(2) 0.0002(18) -0.0058(17) -0.0252(18)
C22 0.064(2) 0.054(2) 0.0431(18) 0.0011(16) -0.0073(15) -0.0177(18)
C23 0.063(2) 0.089(3) 0.064(2) -0.025(2) -0.0027(18) -0.033(2)
C24 0.059(2) 0.054(2) 0.065(2) 0.0056(18) -0.0095(18) 0.0090(18)
C25 0.0488(18) 0.048(2) 0.0395(17) 0.0001(13) -0.0041(14) 0.0029(14)
C26 0.0422(16) 0.057(2) 0.057(2) 0.0050(18) -0.0017(14) -0.0023(17)
C27 0.0477(17) 0.0471(19) 0.053(2) 0.0044(15) 0.0028(15) -0.0051(15)
C28 0.0455(16) 0.0413(18) 0.0304(15) -0.0010(13) -0.0033(12) -0.0001(13)
C29 0.0416(15) 0.0472(19) 0.0413(16) -0.0020(14) -0.0022(13) -0.0043(14)
C30 0.0515(18) 0.0396(18) 0.0423(17) 0.0030(13) -0.0045(14) -0.0048(13)
C31 0.065(2) 0.052(2) 0.051(2) 0.0071(16) -0.0049(17) -0.0091(16)
C32 0.0468(18) 0.059(2) 0.053(2) 0.0177(17) -0.0056(15) -0.0060(16)
C33 0.0364(15) 0.0467(17) 0.0352(15) -0.0001(13) -0.0024(12) -0.0011(12)
C34 0.0444(17) 0.064(2) 0.060(2) -0.0119(17) 0.0084(15) -0.0011(16)
C35 0.0424(15) 0.0390(17) 0.0310(14) 0.0003(12) -0.0014(12) 0.0010(12)
C36 0.0480(17) 0.0486(18) 0.0340(15) 0.0008(14) -0.0082(13) -0.0059(14)
C37 0.0397(15) 0.0414(17) 0.0367(16) -0.0037(13) 0.0013(12) 0.0006(12)
C38 0.0404(16) 0.0463(18) 0.0457(17) 0.0007(14) 0.0029(13) 0.0010(13)
C39 0.0354(14) 0.0423(17) 0.0425(17) -0.0063(13) 0.0005(12) 0.0016(12)
C40 0.0471(17) 0.0524(19) 0.0454(19) 0.0003(15) -0.0044(14) -0.0105(15)
C41 0.0468(18) 0.068(2) 0.0438(18) -0.0064(16) -0.0069(15) -0.0099(16)
C42 0.0304(14) 0.055(2) 0.062(2) -0.0188(17) -0.0003(14) 0.0002(13)
C43 0.054(2) 0.0401(19) 0.071(2) -0.0083(16) -0.0062(17) 0.0009(15)
C44 0.0559(19) 0.044(2) 0.053(2) -0.0044(15) -0.0095(16) 0.0045(15)
C45 0.0402(16) 0.066(2) 0.078(3) -0.029(2) -0.0037(16) -0.0020(17)
C46 0.0460(19) 0.066(3) 0.095(3) 0.009(2) 0.010(2) 0.0028(17)

loop_
_atom_type_symbol
_atom_type_description
_atom_type_scat_dispersion_real
_atom_type_scat_dispersion_imag
_atom_type_scat_source
C C 0.0181 0.0091 'International Tables Vol C Tables 4.2.6.8 and 6.1.1.4'
H H 0.0000 0.0000 'International Tables Vol C Tables 4.2.6.8 and 6.1.1.4'
N N 0.0311 0.0180 'International Tables Vol C Tables 4.2.6.8 and 6.1.1.4'
O O 0.0492 0.0322 'International Tables Vol C Tables 4.2.6.8 and 6.1.1.4'
S S 0.3331 0.5567 'International Tables Vol C Tables 4.2.6.8 and 6.1.1.4'

loop_
_geom_angle_atom_site_label_1
_geom_angle_atom_site_label_2
_geom_angle_atom_site_label_3
_geom_angle
O2 S1 O1 119.74(14)
O2 S1 N2 107.51(12)
O1 S1 N2 105.28(13)
O2 S1 C5 107.04(14)
O1 S1 C5 107.91(13)
N2 S1 C5 109.04(13)
C10 N1 N2 108.3(2)
C2 C1 H1A 109.5
C2 C1 H1AB 109.5
H1A C1 H1AB 109.5
C2 C1 H1AC 109.5
H1A C1 H1AC 109.5
H1AB C1 H1AC 109.5
O4 S2 O3 118.21(15)
O4 S2 N4 112.55(13)
O3 S2 N4 105.25(14)
O4 S2 C28 107.76(15)
O3 S2 C28 109.27(13)
N4 S2 C28 102.68(14)
N1 N2 C8 113.1(2)
N1 N2 S1 114.20(19)
C8 N2 S1 129.10(18)
C7 C2 C3 118.0(3)
C7 C2 C1 120.5(3)
C3 C2 C1 121.5(3)
C37 N3 N4 107.8(3)
C4 C3 C2 121.3(3)
C4 C3 H3 119.4
C2 C3 H3 119.4
N3 N4 C35 110.36(19)
N3 N4 S2 109.67(19)
C35 N4 S2 121.87(19)
C3 C4 C5 119.5(3)
C3 C4 H4 120.2
C5 C4 H4 120.2
C4 C5 C6 120.6(3)
C4 C5 S1 120.5(2)
C6 C5 S1 118.9(2)
C5 C6 C7 119.1(3)
C5 C6 H6 120.4
C7 C6 H6 120.4
C2 C7 C6 121.5(3)
C2 C7 H7 119.3
C6 C7 H7 119.3
N2 C8 C11 110.8(3)
N2 C8 C9 99.2(2)
C11 C8 C9 110.8(3)
N2 C8 C12 109.7(3)
C11 C8 C12 112.7(3)
C9 C8 C12 112.9(3)
C10 C9 C8 104.2(2)
C10 C9 H9A 110.9
C8 C9 H9A 110.9
C10 C9 H9AB 110.9
C8 C9 H9AB 110.9
H9A C9 H9AB 108.9
N1 C10 C17 121.7(3)
N1 C10 C9 114.2(3)
C17 C10 C9 124.1(3)
C8 C11 H11A 109.5
C8 C11 H11B 109.5
H11A C11 H11B 109.5
C8 C11 H11C 109.5
H11A C11 H11C 109.5
H11B C11 H11C 109.5
C15 C12 C13 109.5(3)
C15 C12 C8 110.7(3)
C13 C12 C8 113.0(3)
C15 C12 H12 107.8
C13 C12 H12 107.8
C8 C12 H12 107.8
C12 C13 C14 112.4(3)
C12 C13 H13A 109.1
C14 C13 H13A 109.1
C12 C13 H13B 109.1
C14 C13 H13B 109.1
H13A C13 H13B 107.9
C13 C14 H14A 109.5
C13 C14 H14B 109.5
H14A C14 H14B 109.5
C13 C14 H14C 109.5
H14A C14 H14C 109.5
H14B C14 H14C 109.5
C16 C15 C12 126.7(4)
C16 C15 H15 116.7
C12 C15 H15 116.7
C15 C16 H16A 120.0
C15 C16 H16B 120.0
H16A C16 H16B 120.0
C18 C17 C22 118.3(3)
C18 C17 C10 120.5(3)
C22 C17 C10 121.2(3)
C17 C18 C19 120.3(3)
C17 C18 H18 119.8
C19 C18 H18 119.8
C20 C19 C18 121.5(3)
C20 C19 H19 119.3
C18 C19 H19 119.3
C19 C20 C21 117.8(3)
C19 C20 C23 120.8(3)
C21 C20 C23 121.3(4)
C22 C21 C20 121.3(3)
C22 C21 H21 119.4
C20 C21 H21 119.4
C21 C22 C17 120.7(3)
C21 C22 H22 119.6
C17 C22 H22 119.6
C20 C23 H23A 109.5
C20 C23 H23B 109.5
H23A C23 H23B 109.5
C20 C23 H23C 109.5
H23A C23 H23C 109.5
H23B C23 H23C 109.5
C25 C24 H24A 109.5
C25 C24 H24B 109.5
H24A C24 H24B 109.5
C25 C24 H24C 109.5
H24A C24 H24C 109.5
H24B C24 H24C 109.5
C26 C25 C30 118.2(3)
C26 C25 C24 121.4(3)
C30 C25 C24 120.4(3)
C27 C26 C25 121.5(3)
C27 C26 H26 119.2
C25 C26 H26 119.2
C26 C27 C28 119.3(3)
C26 C27 H27 120.4
C28 C27 H27 120.4
C29 C28 C27 120.4(3)
C29 C28 S2 120.1(2)
C27 C28 S2 119.4(3)
C30 C29 C28 119.4(3)
C30 C29 H29 120.3
C28 C29 H29 120.3
C29 C30 C25 121.2(3)
C29 C30 H30 119.4
C25 C30 H30 119.4
C32 C31 H31A 109.5
C32 C31 H31B 109.5
H31A C31 H31B 109.5
C32 C31 H31C 109.5
H31A C31 H31C 109.5
H31B C31 H31C 109.5
C31 C32 C33 113.7(3)
C31 C32 H32A 108.8
C33 C32 H32A 108.8
C31 C32 H32B 108.8
C33 C32 H32B 108.8
H32A C32 H32B 107.7
C34 C33 C32 110.4(3)
C34 C33 C35 113.0(3)
C32 C33 C35 111.4(2)
C34 C33 H33 107.3
C32 C33 H33 107.3
C35 C33 H33 107.3
C46 C34 C33 125.0(4)
C46 C34 H34 117.5
C33 C34 H34 117.5
N4 C35 C38 110.5(2)
N4 C35 C36 98.8(2)
C38 C35 C36 110.1(2)
N4 C35 C33 110.3(2)
C38 C35 C33 111.5(3)
C36 C35 C33 115.0(3)
C37 C36 C35 102.7(2)
C37 C36 H36A 111.2
C35 C36 H36A 111.2
C37 C36 H36B 111.2
C35 C36 H36B 111.2
H36A C36 H36B 109.1
N3 C37 C39 120.9(3)
N3 C37 C36 113.7(3)
C39 C37 C36 125.3(3)
C35 C38 H38A 109.5
C35 C38 H38B 109.5
H38A C38 H38B 109.5
C35 C38 H38C 109.5
H38A C38 H38C 109.5
H38B C38 H38C 109.5
C44 C39 C40 118.6(3)
C44 C39 C37 120.7(3)
C40 C39 C37 120.7(3)
C41 C40 C39 119.8(3)
C41 C40 H40 120.1
C39 C40 H40 120.1
C42 C41 C40 121.9(3)
C42 C41 H41 119.1
C40 C41 H41 119.1
C41 C42 C43 117.8(3)
C41 C42 C45 121.5(4)
C43 C42 C45 120.7(4)
C44 C43 C42 121.0(4)
C44 C43 H43 119.5
C42 C43 H43 119.5
C43 C44 C39 120.7(3)
C43 C44 H44 119.7
C39 C44 H44 119.7
C42 C45 H45A 109.5
C42 C45 H45B 109.5
H45A C45 H45B 109.5
C42 C45 H45C 109.5
H45A C45 H45C 109.5
H45B C45 H45C 109.5
C34 C46 H46A 120.0
C34 C46 H46B 120.0
H46A C46 H46B 120.0

loop_
_geom_bond_atom_site_label_1
_geom_bond_atom_site_label_2
_geom_bond_distance
S1 O2 1.426(2)
S1 O1 1.439(2)
S1 N2 1.638(2)
S1 C5 1.763(3)
N1 C10 1.276(4)
N1 N2 1.397(3)
C1 C2 1.501(5)
C1 H1A 0.9800
C1 H1AB 0.9800
C1 H1AC 0.9800
S2 O4 1.431(2)
S2 O3 1.437(2)
S2 N4 1.667(2)
S2 C28 1.761(3)
N2 C8 1.511(4)
C2 C7 1.388(5)
C2 C3 1.398(4)
N3 C37 1.286(4)
N3 N4 1.418(4)
C3 C4 1.380(5)
C3 H3 0.9500
N4 C35 1.523(4)
C4 C5 1.385(4)
C4 H4 0.9500
C5 C6 1.387(4)
C6 C7 1.389(5)
C6 H6 0.9500
C7 H7 0.9500
C8 C11 1.522(4)
C8 C9 1.552(4)
C8 C12 1.552(4)
C9 C10 1.500(4)
C9 H9A 0.9900
C9 H9AB 0.9900
C10 C17 1.467(4)
C11 H11A 0.9800
C11 H11B 0.9800
C11 H11C 0.9800
C12 C15 1.504(5)
C12 C13 1.526(5)
C12 H12 1.0000
C13 C14 1.527(6)
C13 H13A 0.9900
C13 H13B 0.9900
C14 H14A 0.9800
C14 H14B 0.9800
C14 H14C 0.9800
C15 C16 1.253(6)
C15 H15 0.9500
C16 H16A 0.9500
C16 H16B 0.9500
C17 C18 1.384(4)
C17 C22 1.391(5)
C18 C19 1.391(4)
C18 H18 0.9500
C19 C20 1.376(5)
C19 H19 0.9500
C20 C21 1.390(5)
C20 C23 1.506(5)
C21 C22 1.377(5)
C21 H21 0.9500
C22 H22 0.9500
C23 H23A 0.9800
C23 H23B 0.9800
C23 H23C 0.9800
C24 C25 1.509(5)
C24 H24A 0.9800
C24 H24B 0.9800
C24 H24C 0.9800
C25 C26 1.389(5)
C25 C30 1.393(5)
C26 C27 1.375(5)
C26 H26 0.9500
C27 C28 1.390(5)
C27 H27 0.9500
C28 C29 1.383(5)
C29 C30 1.382(5)
C29 H29 0.9500
C30 H30 0.9500
C31 C32 1.515(5)
C31 H31A 0.9800
C31 H31B 0.9800
C31 H31C 0.9800
C32 C33 1.539(5)
C32 H32A 0.9900
C32 H32B 0.9900
C33 C34 1.495(5)
C33 C35 1.548(4)
C33 H33 1.0000
C34 C46 1.286(5)
C34 H34 0.9500
C35 C38 1.528(4)
C35 C36 1.541(4)
C36 C37 1.511(5)
C36 H36A 0.9900
C36 H36B 0.9900
C37 C39 1.471(4)
C38 H38A 0.9800
C38 H38B 0.9800
C38 H38C 0.9800
C39 C44 1.388(5)
C39 C40 1.392(4)
C40 C41 1.388(5)
C40 H40 0.9500
C41 C42 1.379(6)
C41 H41 0.9500
C42 C43 1.390(5)
C42 C45 1.511(5)
C43 C44 1.386(5)
C43 H43 0.9500
C44 H44 0.9500
C45 H45A 0.9800
C45 H45B 0.9800
C45 H45C 0.9800
C46 H46A 0.9500
C46 H46B 0.9500
